data_4074205
loop_
_publ_author_name
'Tajima, Tomoyuki'
'Takeda, Nobuhiro'
'Sasamori, Takahiro'
'Tokitoh, Norihiro'

_publ_section_title
;
 A Kinetically Stabilized Stannanetellone, a Tin&#x2212;Tellurium
 Double-Bonded Compound
;
_journal_issue 15
_journal_name_full Organometallics
_journal_page_first 3552
_journal_paper_doi 10.1021/om0604627
_journal_volume 25
_journal_year 2006
_chemical_formula_moiety 'C60 H104 Si7 Sn'
_chemical_formula_sum 'C60 H104 Si7 Sn'
_chemical_formula_weight 1140.75
_chemical_name_common stannylene
_chemical_name_systematic ?
_space_group_IT_number 14
_symmetry_cell_setting monoclinic
_symmetry_space_group_name_Hall '-P 2yn'
_symmetry_space_group_name_H-M 'P 1 21/n 1'
_atom_sites_solution_hydrogens geom
_atom_sites_solution_primary direct
_atom_sites_solution_secondary difmap
_audit_creation_method SHELXL-97
_cell_angle_alpha 90.00
_cell_angle_beta 100.102(5)
_cell_angle_gamma 90.00
_cell_formula_units_Z 4
_cell_length_a 18.955(7)
_cell_length_b 16.411(6)
_cell_length_c 21.427(8)
_cell_measurement_temperature 103(2)
_cell_volume 6562(4)
_computing_cell_refinement CrystalClear
_computing_data_collection CrystalClear
_computing_data_reduction 'DIRDIF 99'
_computing_structure_refinement 'SHELXL-97 (Sheldrick, 1997)'
_computing_structure_solution 'SHELXS-97 (Sheldrick, 1990)'
_diffrn_ambient_temperature 103(2)
_diffrn_measured_fraction_theta_full 0.993
_diffrn_measured_fraction_theta_max 0.993
_diffrn_measurement_device_type \w
_diffrn_radiation_monochromator graphite
_diffrn_radiation_source 'fine-focus sealed tube'
_diffrn_radiation_type MoK\a
_diffrn_radiation_wavelength 0.71070
_diffrn_reflns_av_R_equivalents 0.1135
_diffrn_reflns_av_sigmaI/netI 0.1330
_diffrn_reflns_limit_h_max 22
_diffrn_reflns_limit_h_min -22
_diffrn_reflns_limit_k_max 17
_diffrn_reflns_limit_k_min -19
_diffrn_reflns_limit_l_max 25
_diffrn_reflns_limit_l_min -25
_diffrn_reflns_number 42446
_diffrn_reflns_theta_full 25.00
_diffrn_reflns_theta_max 25.00
_diffrn_reflns_theta_min 3.27
_exptl_absorpt_coefficient_mu 0.551
_exptl_absorpt_correction_T_max 0.9837
_exptl_absorpt_correction_T_min 0.8978
_exptl_absorpt_correction_type multi-scan
_exptl_absorpt_process_details 'Jacobson, R. (1998) Private communication'
_exptl_crystal_colour purple
_exptl_crystal_density_diffrn 1.155
_exptl_crystal_density_method 'not measured'
_exptl_crystal_description prizum
_exptl_crystal_F_000 2448
_exptl_crystal_size_max 0.20
_exptl_crystal_size_mid 0.03
_exptl_crystal_size_min 0.03
_refine_diff_density_max 1.097
_refine_diff_density_min -0.519
_refine_diff_density_rms 0.107
_refine_ls_extinction_method none
_refine_ls_goodness_of_fit_ref 1.100
_refine_ls_hydrogen_treatment constr
_refine_ls_matrix_type full
_refine_ls_number_parameters 660
_refine_ls_number_reflns 11490
_refine_ls_number_restraints 33
_refine_ls_restrained_S_all 1.100
_refine_ls_R_factor_all 0.1419
_refine_ls_R_factor_gt 0.0798
_refine_ls_shift/su_max 0.000
_refine_ls_shift/su_mean 0.000
_refine_ls_structure_factor_coef Fsqd
_refine_ls_weighting_details 'calc w=1/[\s^2^(Fo^2^)+(0.0675P)^2^+5.3975P] where P=(Fo^2^+2Fc^2^)/3'
_refine_ls_weighting_scheme calc
_refine_ls_wR_factor_gt 0.1607
_refine_ls_wR_factor_ref 0.2047
_reflns_number_gt 7176
_reflns_number_total 11490
_reflns_threshold_expression >2sigma(I)
_cod_data_source_file om0604627si20060526_072237.cif
_cod_data_source_block stannylene
_cod_original_sg_symbol_H-M 'P 21/n'
_cod_database_code 4074205

loop_
_symmetry_equiv_pos_as_xyz
'x, y, z'
'-x+1/2, y+1/2, -z+1/2'
'-x, -y, -z'
'x-1/2, -y-1/2, z-1/2'

loop_
_atom_site_label
_atom_site_type_symbol
_atom_site_fract_x
_atom_site_fract_y
_atom_site_fract_z
_atom_site_U_iso_or_equiv
_atom_site_adp_type
_atom_site_occupancy
_atom_site_symmetry_multiplicity
_atom_site_calc_flag
_atom_site_refinement_flags
_atom_site_disorder_assembly
_atom_site_disorder_group
Sn1 Sn 0.19129(3) 0.16715(3) 0.00153(2) 0.03384(17) Uani 1 1 d . . .
C1 C 0.2057(3) 0.3004(4) 0.0017(3) 0.0267(15) Uani 1 1 d . . .
C2 C 0.2341(3) 0.3501(4) 0.0546(3) 0.0285(16) Uani 1 1 d . . .
C3 C 0.2530(4) 0.4308(4) 0.0466(4) 0.0305(16) Uani 1 1 d . . .
H1 H 0.2731 0.4614 0.0830 0.037 Uiso 1 1 calc R . .
C4 C 0.2436(4) 0.4692(4) -0.0136(3) 0.0292(16) Uani 1 1 d . . .
C5 C 0.2085(4) 0.4215(4) -0.0635(3) 0.0325(17) Uani 1 1 d . . .
H2 H 0.1979 0.4453 -0.1045 0.039 Uiso 1 1 calc R . .
C6 C 0.1885(3) 0.3419(4) -0.0565(3) 0.0245(15) Uani 1 1 d . . .
C7 C 0.2384(3) 0.3183(4) 0.1222(3) 0.0265(15) Uani 1 1 d . . .
H3 H 0.2372 0.2577 0.1170 0.032 Uiso 1 1 calc R . .
C8 C 0.2722(4) 0.5564(4) -0.0243(3) 0.0328(17) Uani 1 1 d . . .
C9 C 0.1397(4) 0.3013(4) -0.1135(3) 0.0302(16) Uani 1 1 d . . .
H4 H 0.1400 0.2428 -0.1004 0.036 Uiso 1 1 calc R . .
Si1 Si 0.15029(11) 0.34296(12) 0.14892(10) 0.0323(5) Uani 1 1 d . . .
Si2 Si 0.32326(10) 0.33735(13) 0.18148(9) 0.0314(5) Uani 1 1 d . . .
Si3 Si 0.31174(14) 0.61239(14) 0.05291(12) 0.0493(6) Uani 1 1 d . . .
Si4 Si 0.34773(12) 0.53640(14) -0.07165(12) 0.0425(6) Uani 1 1 d . . .
Si5 Si 0.20050(12) 0.62682(14) -0.07110(13) 0.0506(7) Uani 1 1 d . . .
Si6 Si 0.16966(13) 0.29589(16) -0.19247(11) 0.0464(6) Uani 1 1 d . . .
Si7 Si 0.04189(11) 0.33306(13) -0.11334(10) 0.0335(5) Uani 1 1 d . . .
C10 C 0.0772(4) 0.2795(5) 0.1029(4) 0.045(2) Uani 1 1 d . . .
H5 H 0.0892 0.2216 0.1094 0.068 Uiso 1 1 calc R . .
H6 H 0.0722 0.2926 0.0577 0.068 Uiso 1 1 calc R . .
H7 H 0.0320 0.2909 0.1174 0.068 Uiso 1 1 calc R . .
C11 C 0.1240(4) 0.4520(5) 0.1338(4) 0.047(2) Uani 1 1 d . . .
H8 H 0.1612 0.4874 0.1572 0.070 Uiso 1 1 calc R . .
H9 H 0.0784 0.4622 0.1480 0.070 Uiso 1 1 calc R . .
H10 H 0.1187 0.4634 0.0883 0.070 Uiso 1 1 calc R . .
C12 C 0.1531(4) 0.3283(5) 0.2363(4) 0.0433(19) Uani 1 1 d . . .
H11 H 0.1916 0.3616 0.2601 0.065 Uiso 1 1 calc R . .
H12 H 0.1620 0.2707 0.2472 0.065 Uiso 1 1 calc R . .
H13 H 0.1072 0.3448 0.2474 0.065 Uiso 1 1 calc R . .
C13 C 0.3334(4) 0.2606(5) 0.2455(4) 0.045(2) Uani 1 1 d . . .
H14 H 0.2923 0.2637 0.2675 0.068 Uiso 1 1 calc R . .
H15 H 0.3776 0.2712 0.2757 0.068 Uiso 1 1 calc R . .
H16 H 0.3356 0.2060 0.2273 0.068 Uiso 1 1 calc R . .
C14 C 0.3249(4) 0.4399(5) 0.2194(4) 0.043(2) Uani 1 1 d . . .
H17 H 0.3196 0.4821 0.1865 0.065 Uiso 1 1 calc R . .
H18 H 0.3706 0.4474 0.2483 0.065 Uiso 1 1 calc R . .
H19 H 0.2854 0.4440 0.2432 0.065 Uiso 1 1 calc R . .
C15 C 0.4034(4) 0.3268(5) 0.1422(4) 0.0418(19) Uani 1 1 d . . .
H20 H 0.4005 0.3666 0.1078 0.063 Uiso 1 1 calc R . .
H21 H 0.4047 0.2716 0.1249 0.063 Uiso 1 1 calc R . .
H22 H 0.4470 0.3365 0.1733 0.063 Uiso 1 1 calc R . .
C16 C 0.2490(5) 0.6173(5) 0.1123(5) 0.064(3) Uani 1 1 d . . .
H23 H 0.2337 0.5621 0.1211 0.096 Uiso 1 1 calc R . .
H24 H 0.2070 0.6502 0.0950 0.096 Uiso 1 1 calc R . .
H25 H 0.2739 0.6422 0.1517 0.096 Uiso 1 1 calc R . .
C17 C 0.3983(4) 0.5657(5) 0.0946(4) 0.054(2) Uani 1 1 d . . .
H26 H 0.3908 0.5077 0.1023 0.081 Uiso 1 1 calc R . .
H27 H 0.4140 0.5935 0.1351 0.081 Uiso 1 1 calc R . .
H28 H 0.4351 0.5715 0.0680 0.081 Uiso 1 1 calc R . .
C18 C 0.3349(6) 0.7227(5) 0.0414(5) 0.074(3) Uani 1 1 d . . .
H29 H 0.3678 0.7263 0.0109 0.111 Uiso 1 1 calc R . .
H30 H 0.3580 0.7459 0.0821 0.111 Uiso 1 1 calc R . .
H31 H 0.2911 0.7532 0.0253 0.111 Uiso 1 1 calc R . .
C19 C 0.3977(4) 0.4424(5) -0.0402(4) 0.049(2) Uani 1 1 d . . .
H32 H 0.3639 0.3972 -0.0402 0.074 Uiso 1 1 calc R . .
H33 H 0.4227 0.4524 0.0031 0.074 Uiso 1 1 calc R . .
H34 H 0.4327 0.4284 -0.0672 0.074 Uiso 1 1 calc R . .
C20 C 0.4159(4) 0.6199(5) -0.0699(4) 0.053(2) Uani 1 1 d . . .
H35 H 0.4357 0.6338 -0.0258 0.080 Uiso 1 1 calc R . .
H36 H 0.3930 0.6682 -0.0916 0.080 Uiso 1 1 calc R . .
H37 H 0.4546 0.6014 -0.0914 0.080 Uiso 1 1 calc R . .
C21 C 0.3147(5) 0.5171(6) -0.1578(4) 0.059(3) Uani 1 1 d . . .
H38 H 0.2783 0.4741 -0.1626 0.089 Uiso 1 1 calc R . .
H39 H 0.3548 0.5000 -0.1780 0.089 Uiso 1 1 calc R . .
H40 H 0.2936 0.5672 -0.1780 0.089 Uiso 1 1 calc R . .
C22 C 0.2421(5) 0.7130(5) -0.1109(5) 0.069(3) Uani 1 1 d . . .
H41 H 0.2744 0.6905 -0.1375 0.103 Uiso 1 1 calc R . .
H42 H 0.2693 0.7485 -0.0784 0.103 Uiso 1 1 calc R . .
H43 H 0.2043 0.7446 -0.1372 0.103 Uiso 1 1 calc R . .
C23 C 0.1364(5) 0.5803(6) -0.1383(5) 0.067(3) Uani 1 1 d . . .
H44 H 0.1634 0.5550 -0.1683 0.101 Uiso 1 1 calc R . .
H45 H 0.1049 0.6227 -0.1600 0.101 Uiso 1 1 calc R . .
H46 H 0.1074 0.5388 -0.1217 0.101 Uiso 1 1 calc R . .
C24 C 0.1395(5) 0.6712(6) -0.0202(5) 0.069(3) Uani 1 1 d . . .
H47 H 0.1682 0.6977 0.0168 0.104 Uiso 1 1 calc R . .
H48 H 0.1106 0.6277 -0.0060 0.104 Uiso 1 1 calc R . .
H49 H 0.1079 0.7114 -0.0446 0.104 Uiso 1 1 calc R . .
C25 C 0.2670(5) 0.2733(7) -0.1782(5) 0.072(3) Uani 1 1 d . . .
H50 H 0.2932 0.3187 -0.1550 0.107 Uiso 1 1 calc R . .
H51 H 0.2831 0.2661 -0.2189 0.107 Uiso 1 1 calc R . .
H52 H 0.2762 0.2233 -0.1531 0.107 Uiso 1 1 calc R . .
C26 C 0.1198(5) 0.2117(6) -0.2357(4) 0.061(3) Uani 1 1 d . . .
H53 H 0.0685 0.2243 -0.2432 0.091 Uiso 1 1 calc R . .
H54 H 0.1284 0.1616 -0.2105 0.091 Uiso 1 1 calc R . .
H55 H 0.1358 0.2041 -0.2764 0.091 Uiso 1 1 calc R . .
C27 C 0.1537(5) 0.3873(6) -0.2461(4) 0.065(3) Uani 1 1 d . . .
H56 H 0.1795 0.4343 -0.2251 0.097 Uiso 1 1 calc R . .
H57 H 0.1022 0.3994 -0.2554 0.097 Uiso 1 1 calc R . .
H58 H 0.1709 0.3758 -0.2857 0.097 Uiso 1 1 calc R . .
C28 C -0.0081(5) 0.2394(5) -0.0976(4) 0.054(2) Uani 1 1 d . . .
H59 H 0.0151 0.2149 -0.0576 0.082 Uiso 1 1 calc R . .
H60 H -0.0079 0.2004 -0.1322 0.082 Uiso 1 1 calc R . .
H61 H -0.0576 0.2539 -0.0949 0.082 Uiso 1 1 calc R . .
C29 C 0.0349(4) 0.4105(5) -0.0516(4) 0.0397(19) Uani 1 1 d . . .
H62 H 0.0586 0.3901 -0.0102 0.060 Uiso 1 1 calc R . .
H63 H -0.0157 0.4212 -0.0504 0.060 Uiso 1 1 calc R . .
H64 H 0.0581 0.4610 -0.0615 0.060 Uiso 1 1 calc R . .
C30 C -0.0046(4) 0.3771(5) -0.1899(4) 0.047(2) Uani 1 1 d . . .
H65 H -0.0025 0.3382 -0.2243 0.071 Uiso 1 1 calc R . .
H66 H 0.0190 0.4280 -0.1985 0.071 Uiso 1 1 calc R . .
H67 H -0.0548 0.3882 -0.1872 0.071 Uiso 1 1 calc R . .
C31 C 0.2776(4) 0.1188(4) 0.0758(3) 0.0257(15) Uani 1 1 d . . .
C32 C 0.3486(4) 0.1124(4) 0.0644(3) 0.0308(16) Uani 1 1 d . . .
C33 C 0.4018(4) 0.0800(5) 0.1111(4) 0.0386(18) Uani 1 1 d . . .
H68 H 0.4498 0.0784 0.1038 0.046 Uiso 1 1 calc R . .
C34 C 0.3869(4) 0.0505(5) 0.1674(4) 0.0386(19) Uani 1 1 d . . .
H69 H 0.4239 0.0293 0.1989 0.046 Uiso 1 1 calc R . .
C35 C 0.3155(4) 0.0526(4) 0.1773(3) 0.0359(18) Uani 1 1 d . . .
H70 H 0.3042 0.0323 0.2159 0.043 Uiso 1 1 calc R . .
C36 C 0.2616(4) 0.0837(4) 0.1319(3) 0.0281(16) Uani 1 1 d . . .
C37 C 0.3672(4) 0.1312(5) 0.0012(4) 0.0350(17) Uani 1 1 d . A .
C38 C 0.3995(4) 0.2042(5) -0.0096(4) 0.046(2) Uani 1 1 d . . .
H71 H 0.4051 0.2452 0.0222 0.056 Uiso 1 1 calc R . .
C39 C 0.4241(4) 0.2190(5) -0.0662(4) 0.045(2) Uani 1 1 d . A .
H72 H 0.4464 0.2696 -0.0720 0.055 Uiso 1 1 calc R . .
C40 C 0.4167(5) 0.1622(5) -0.1135(4) 0.048(2) Uani 1 1 d D . .
C41 C 0.3829(6) 0.0900(5) -0.1022(4) 0.069(3) Uani 1 1 d . A .
H73 H 0.3760 0.0501 -0.1348 0.082 Uiso 1 1 calc R . .
C42 C 0.3585(5) 0.0721(5) -0.0463(4) 0.058(3) Uani 1 1 d . . .
C43 C 0.1861(4) 0.0770(4) 0.1433(3) 0.0330(17) Uani 1 1 d . B .
C44 C 0.1373(4) 0.0239(5) 0.1075(4) 0.044(2) Uani 1 1 d . . .
C45 C 0.0685(4) 0.0212(6) 0.1235(4) 0.051(2) Uani 1 1 d . B .
H119 H 0.0346 -0.0144 0.0995 0.061 Uiso 1 1 calc R . .
C46 C 0.0460(5) 0.0657(6) 0.1708(5) 0.059(3) Uani 1 1 d D . .
C47 C 0.0988(5) 0.1144(5) 0.2074(5) 0.056(3) Uani 1 1 d . B .
H75 H 0.0871 0.1436 0.2425 0.068 Uiso 1 1 calc R . .
C48 C 0.1672(4) 0.1209(5) 0.1938(4) 0.0411(19) Uani 1 1 d . . .
H76 H 0.2013 0.1553 0.2187 0.049 Uiso 1 1 calc R B .
C49 C 0.4416(9) 0.1676(7) -0.1773(7) 0.056(4) Uani 0.748(16) 1 d PDU A 1
H77 H 0.3968 0.1646 -0.2098 0.067 Uiso 0.748(16) 1 calc PR A 1
C50 C 0.4736(7) 0.2509(6) -0.1863(6) 0.061(4) Uani 0.748(16) 1 d PD A 1
H78 H 0.4406 0.2935 -0.1772 0.091 Uiso 0.748(16) 1 calc PR A 1
H79 H 0.4814 0.2563 -0.2301 0.091 Uiso 0.748(16) 1 calc PR A 1
H80 H 0.5194 0.2565 -0.1572 0.091 Uiso 0.748(16) 1 calc PR A 1
C51 C 0.4845(9) 0.1013(8) -0.1911(8) 0.065(4) Uani 0.748(16) 1 d P A 1
H81 H 0.4595 0.0499 -0.1864 0.097 Uiso 0.748(16) 1 calc PR A 1
H82 H 0.5303 0.1020 -0.1617 0.097 Uiso 0.748(16) 1 calc PR A 1
H83 H 0.4931 0.1062 -0.2347 0.097 Uiso 0.748(16) 1 calc PR A 1
C52 C 0.3298(7) -0.0122(5) -0.0363(5) 0.083(4) Uani 1 1 d . A .
H84 H 0.3128 -0.0124 0.0053 0.100 Uiso 1 1 calc R . .
C53 C 0.2671(7) -0.0350(6) -0.0873(5) 0.095(4) Uani 1 1 d . . .
H85 H 0.2289 0.0054 -0.0884 0.142 Uiso 1 1 calc R A .
H86 H 0.2491 -0.0888 -0.0780 0.142 Uiso 1 1 calc R . .
H87 H 0.2828 -0.0365 -0.1285 0.142 Uiso 1 1 calc R . .
C54 C 0.3889(7) -0.0754(6) -0.0331(6) 0.100(4) Uani 1 1 d . . .
H88 H 0.4294 -0.0600 -0.0002 0.150 Uiso 1 1 calc R A .
H89 H 0.4049 -0.0783 -0.0742 0.150 Uiso 1 1 calc R . .
H90 H 0.3707 -0.1288 -0.0230 0.150 Uiso 1 1 calc R . .
C56 C -0.0220(9) 0.0674(12) 0.2001(12) 0.074(6) Uani 0.418(17) 1 d PDU B 3
H120 H -0.0075 0.0837 0.2455 0.089 Uiso 0.418(17) 1 calc PR B 3
C57 C -0.0502(14) -0.0195(15) 0.1993(15) 0.085(6) Uani 0.418(17) 1 d PDU B 3
H121 H -0.0500 -0.0377 0.2429 0.128 Uiso 0.418(17) 1 calc PR B 3
H122 H -0.0194 -0.0554 0.1792 0.128 Uiso 0.418(17) 1 calc PR B 3
H123 H -0.0992 -0.0213 0.1754 0.128 Uiso 0.418(17) 1 calc PR B 3
C58 C 0.1586(4) -0.0357(5) 0.0609(4) 0.046(2) Uani 1 1 d . . .
H98 H 0.1965 -0.0090 0.0410 0.055 Uiso 1 1 calc R . .
C59 C 0.0986(5) -0.0611(6) 0.0072(4) 0.063(3) Uani 1 1 d . . .
H99 H 0.1174 -0.0995 -0.0208 0.095 Uiso 1 1 calc R . .
H100 H 0.0797 -0.0129 -0.0170 0.095 Uiso 1 1 calc R . .
H101 H 0.0601 -0.0873 0.0250 0.095 Uiso 1 1 calc R . .
C60 C 0.1927(5) -0.1114(5) 0.0965(4) 0.054(2) Uani 1 1 d . . .
H102 H 0.2070 -0.1500 0.0662 0.080 Uiso 1 1 calc R . .
H103 H 0.1578 -0.1374 0.1190 0.080 Uiso 1 1 calc R . .
H104 H 0.2349 -0.0950 0.1272 0.080 Uiso 1 1 calc R . .
C61 C 0.443(2) 0.199(2) -0.1704(14) 0.056(7) Uani 0.252(16) 1 d PDU A 2
H105 H 0.4216 0.2525 -0.1870 0.067 Uiso 0.252(16) 1 calc PR A 2
C62 C 0.439(2) 0.128(3) -0.2164(17) 0.048(11) Uani 0.252(16) 1 d PD A 2
H106 H 0.3967 0.0954 -0.2138 0.071 Uiso 0.252(16) 1 calc PR A 2
H107 H 0.4823 0.0949 -0.2053 0.071 Uiso 0.252(16) 1 calc PR A 2
H108 H 0.4361 0.1493 -0.2596 0.071 Uiso 0.252(16) 1 calc PR A 2
C63 C 0.523(3) 0.196(3) -0.1470(14) 0.13(3) Uani 0.252(16) 1 d PD A 2
H109 H 0.5344 0.2192 -0.1044 0.193 Uiso 0.252(16) 1 calc PR A 2
H110 H 0.5478 0.2269 -0.1758 0.193 Uiso 0.252(16) 1 calc PR A 2
H111 H 0.5391 0.1389 -0.1458 0.193 Uiso 0.252(16) 1 calc PR A 2
C64 C -0.0326(10) 0.0528(10) 0.1751(9) 0.073(6) Uani 0.582(17) 1 d PDU B 4
H112 H -0.0549 0.0144 0.1410 0.088 Uiso 0.582(17) 1 calc PR B 4
C65 C -0.0717(5) 0.1336(6) 0.1675(5) 0.076(3) Uani 1 1 d D . .
H124 H -0.0453 0.1850 0.1682 0.115 Uiso 0.418(17) 1 calc PR B 3
H125 H -0.1121 0.1406 0.1900 0.115 Uiso 0.418(17) 1 calc PR B 3
H126 H -0.0897 0.1177 0.1235 0.115 Uiso 0.418(17) 1 calc PR B 3
H127 H -0.0669 0.1580 0.1267 0.115 Uiso 0.582(17) 1 calc PR B 4
H128 H -0.0510 0.1702 0.2020 0.115 Uiso 0.582(17) 1 calc PR B 4
H129 H -0.1225 0.1248 0.1689 0.115 Uiso 0.582(17) 1 calc PR B 4
C66 C -0.0343(10) 0.0155(15) 0.2396(8) 0.082(5) Uani 0.582(17) 1 d PDU B 4
H116 H 0.0056 -0.0230 0.2502 0.123 Uiso 0.582(17) 1 calc PR B 4
H117 H -0.0797 -0.0134 0.2386 0.123 Uiso 0.582(17) 1 calc PR B 4
H118 H -0.0297 0.0587 0.2716 0.123 Uiso 0.582(17) 1 calc PR B 4

loop_
_atom_site_aniso_label
_atom_site_aniso_U_11
_atom_site_aniso_U_22
_atom_site_aniso_U_33
_atom_site_aniso_U_23
_atom_site_aniso_U_13
_atom_site_aniso_U_12
Sn1 0.0457(3) 0.0240(3) 0.0287(3) 0.0018(2) -0.0022(2) -0.0009(2)
C1 0.021(4) 0.031(4) 0.026(4) -0.004(3) 0.000(3) 0.004(3)
C2 0.023(4) 0.032(4) 0.031(4) 0.000(3) 0.009(3) 0.004(3)
C3 0.023(4) 0.027(4) 0.044(4) -0.005(3) 0.011(3) -0.002(3)
C4 0.022(4) 0.026(4) 0.042(4) 0.002(3) 0.012(3) 0.000(3)
C5 0.024(4) 0.038(5) 0.036(4) 0.008(3) 0.007(3) 0.009(3)
C6 0.022(3) 0.023(4) 0.029(4) 0.003(3) 0.006(3) 0.005(3)
C7 0.024(4) 0.025(4) 0.031(4) 0.001(3) 0.007(3) 0.001(3)
C8 0.033(4) 0.026(4) 0.040(4) 0.002(3) 0.011(3) 0.006(3)
C9 0.032(4) 0.030(4) 0.027(4) 0.003(3) -0.002(3) 0.004(3)
Si1 0.0284(10) 0.0345(12) 0.0356(11) 0.0002(9) 0.0103(9) 0.0038(9)
Si2 0.0286(10) 0.0349(12) 0.0297(11) -0.0064(9) 0.0026(9) 0.0014(9)
Si3 0.0554(15) 0.0321(13) 0.0647(16) -0.0055(11) 0.0225(13) -0.0092(11)
Si4 0.0347(12) 0.0397(13) 0.0574(15) 0.0087(11) 0.0197(11) 0.0010(10)
Si5 0.0352(13) 0.0302(13) 0.088(2) 0.0132(12) 0.0153(13) 0.0042(10)
Si6 0.0508(14) 0.0557(15) 0.0336(12) -0.0015(11) 0.0099(11) 0.0079(12)
Si7 0.0326(11) 0.0299(11) 0.0355(11) 0.0011(9) -0.0010(9) 0.0000(9)
C10 0.030(4) 0.052(5) 0.052(5) 0.009(4) 0.005(4) -0.005(4)
C11 0.037(5) 0.041(5) 0.066(6) 0.000(4) 0.020(4) 0.008(4)
C12 0.047(5) 0.043(5) 0.044(5) 0.003(4) 0.020(4) 0.008(4)
C13 0.039(5) 0.055(5) 0.040(5) -0.002(4) 0.002(4) 0.006(4)
C14 0.044(5) 0.051(5) 0.035(4) -0.012(4) 0.008(4) -0.004(4)
C15 0.028(4) 0.050(5) 0.045(5) -0.011(4) 0.001(4) 0.003(4)
C16 0.079(7) 0.037(5) 0.089(7) -0.023(5) 0.051(6) -0.008(5)
C17 0.046(5) 0.051(6) 0.061(6) -0.003(4) -0.001(5) -0.019(4)
C18 0.101(8) 0.031(5) 0.096(8) -0.005(5) 0.036(7) -0.016(5)
C19 0.033(4) 0.052(6) 0.064(6) 0.005(4) 0.010(4) 0.007(4)
C20 0.034(5) 0.053(6) 0.078(6) 0.017(5) 0.024(4) -0.003(4)
C21 0.050(5) 0.080(7) 0.052(5) 0.019(5) 0.023(5) 0.002(5)
C22 0.044(5) 0.036(5) 0.124(9) 0.032(5) 0.011(6) 0.003(4)
C23 0.051(6) 0.050(6) 0.093(8) 0.019(5) -0.008(6) 0.012(5)
C24 0.042(5) 0.049(6) 0.118(9) -0.005(6) 0.019(6) 0.007(4)
C25 0.064(7) 0.098(8) 0.058(6) -0.004(6) 0.027(5) 0.023(6)
C26 0.082(7) 0.065(6) 0.037(5) -0.013(4) 0.011(5) 0.013(5)
C27 0.065(6) 0.098(8) 0.035(5) 0.018(5) 0.017(5) -0.001(6)
C28 0.050(5) 0.048(5) 0.063(6) 0.015(4) 0.002(5) -0.006(4)
C29 0.025(4) 0.046(5) 0.049(5) 0.004(4) 0.007(4) 0.007(3)
C30 0.051(5) 0.039(5) 0.047(5) 0.001(4) -0.006(4) 0.003(4)
C31 0.030(4) 0.020(4) 0.026(4) -0.004(3) 0.003(3) -0.008(3)
C32 0.034(4) 0.022(4) 0.036(4) -0.004(3) 0.008(3) -0.001(3)
C33 0.030(4) 0.040(5) 0.048(5) -0.004(4) 0.014(4) -0.001(4)
C34 0.037(4) 0.041(5) 0.033(4) 0.003(3) -0.006(4) 0.002(4)
C35 0.041(5) 0.035(4) 0.031(4) -0.001(3) 0.005(4) 0.003(4)
C36 0.028(4) 0.024(4) 0.032(4) 0.004(3) 0.003(3) 0.004(3)
C37 0.030(4) 0.036(4) 0.042(4) 0.000(3) 0.015(4) -0.001(3)
C38 0.052(5) 0.048(5) 0.038(5) -0.010(4) 0.004(4) -0.016(4)
C39 0.052(5) 0.031(5) 0.055(5) 0.003(4) 0.013(4) -0.011(4)
C40 0.066(6) 0.036(5) 0.048(5) 0.004(4) 0.025(4) 0.005(4)
C41 0.118(9) 0.036(5) 0.070(6) -0.009(4) 0.067(6) -0.004(5)
C42 0.098(8) 0.034(5) 0.054(5) -0.006(4) 0.044(5) -0.014(5)
C43 0.031(4) 0.035(4) 0.035(4) 0.016(3) 0.010(3) 0.009(3)
C44 0.042(5) 0.048(5) 0.039(5) 0.013(4) 0.001(4) 0.005(4)
C45 0.026(4) 0.064(6) 0.060(6) 0.030(5) 0.001(4) 0.003(4)
C46 0.035(5) 0.068(7) 0.084(7) 0.050(6) 0.032(5) 0.020(5)
C47 0.062(6) 0.049(6) 0.069(6) 0.033(5) 0.042(5) 0.022(5)
C48 0.047(5) 0.034(4) 0.048(5) 0.016(4) 0.023(4) 0.009(4)
C49 0.075(8) 0.034(10) 0.070(9) 0.024(9) 0.045(7) 0.021(8)
C50 0.087(10) 0.047(8) 0.064(8) 0.008(6) 0.056(8) -0.004(7)
C51 0.064(10) 0.065(9) 0.077(11) 0.005(8) 0.043(9) 0.007(8)
C52 0.163(12) 0.034(5) 0.073(7) -0.020(5) 0.077(8) -0.035(7)
C53 0.144(11) 0.063(7) 0.096(9) -0.036(7) 0.071(8) -0.044(7)
C54 0.179(14) 0.031(6) 0.107(9) 0.017(6) 0.071(9) 0.000(7)
C56 0.046(8) 0.099(11) 0.080(13) 0.034(9) 0.020(9) -0.010(8)
C57 0.054(10) 0.121(14) 0.091(14) 0.016(12) 0.042(11) -0.021(10)
C58 0.042(5) 0.046(5) 0.048(5) 0.003(4) 0.002(4) -0.012(4)
C59 0.072(7) 0.055(6) 0.053(6) 0.010(5) -0.018(5) -0.023(5)
C60 0.070(6) 0.039(5) 0.050(5) 0.009(4) 0.006(5) -0.003(4)
C61 0.073(11) 0.035(15) 0.069(11) 0.024(13) 0.039(10) 0.030(13)
C62 0.03(2) 0.09(3) 0.03(2) -0.03(2) 0.019(17) -0.02(2)
C63 0.24(7) 0.13(4) 0.004(16) -0.004(19) -0.01(3) 0.16(5)
C64 0.044(8) 0.094(11) 0.082(13) 0.042(9) 0.015(9) 0.007(8)
C65 0.050(6) 0.099(8) 0.083(8) 0.007(6) 0.023(6) 0.030(6)
C66 0.051(8) 0.122(12) 0.078(12) 0.031(9) 0.030(9) -0.018(8)

loop_
_atom_type_symbol
_atom_type_description
_atom_type_scat_dispersion_real
_atom_type_scat_dispersion_imag
_atom_type_scat_source
C C 0.0033 0.0016 'International Tables Vol C Tables 4.2.6.8 and 6.1.1.4'
H H 0.0000 0.0000 'International Tables Vol C Tables 4.2.6.8 and 6.1.1.4'
Si Si 0.0817 0.0704 'International Tables Vol C Tables 4.2.6.8 and 6.1.1.4'
Sn Sn -0.6537 1.4246 'International Tables Vol C Tables 4.2.6.8 and 6.1.1.4'

loop_
_geom_angle_atom_site_label_1
_geom_angle_atom_site_label_2
_geom_angle_atom_site_label_3
_geom_angle
C1 Sn1 C31 106.1(2)
C6 C1 C2 115.1(6)
C6 C1 Sn1 118.0(5)
C2 C1 Sn1 126.9(5)
C3 C2 C1 121.2(6)
C3 C2 C7 118.1(6)
C1 C2 C7 120.6(6)
C2 C3 C4 122.8(7)
C2 C3 H1 118.6
C4 C3 H1 118.6
C5 C4 C3 114.5(6)
C5 C4 C8 122.2(6)
C3 C4 C8 123.3(6)
C6 C5 C4 123.5(7)
C6 C5 H2 118.3
C4 C5 H2 118.3
C5 C6 C1 122.1(6)
C5 C6 C9 117.4(6)
C1 C6 C9 120.3(6)
C2 C7 Si2 118.5(5)
C2 C7 Si1 108.0(4)
Si2 C7 Si1 116.7(4)
C2 C7 H3 103.8
Si2 C7 H3 103.8
Si1 C7 H3 103.8
C4 C8 Si4 103.4(4)
C4 C8 Si3 113.9(5)
Si4 C8 Si3 108.7(4)
C4 C8 Si5 113.3(5)
Si4 C8 Si5 110.5(4)
Si3 C8 Si5 107.1(3)
C6 C9 Si6 119.8(5)
C6 C9 Si7 108.9(5)
Si6 C9 Si7 117.2(3)
C6 C9 H4 102.6
Si6 C9 H4 102.6
Si7 C9 H4 102.6
C11 Si1 C10 107.0(4)
C11 Si1 C12 104.8(4)
C10 Si1 C12 110.1(4)
C11 Si1 C7 111.9(3)
C10 Si1 C7 109.3(3)
C12 Si1 C7 113.6(3)
C13 Si2 C14 107.5(4)
C13 Si2 C15 106.5(4)
C14 Si2 C15 109.1(4)
C13 Si2 C7 110.6(3)
C14 Si2 C7 112.9(3)
C15 Si2 C7 110.1(3)
C17 Si3 C18 104.4(4)
C17 Si3 C16 107.2(4)
C18 Si3 C16 103.6(4)
C17 Si3 C8 112.8(4)
C18 Si3 C8 114.2(4)
C16 Si3 C8 113.8(4)
C21 Si4 C19 106.1(4)
C21 Si4 C20 104.7(4)
C19 Si4 C20 106.9(4)
C21 Si4 C8 113.5(4)
C19 Si4 C8 109.1(4)
C20 Si4 C8 116.0(4)
C24 Si5 C23 102.9(5)
C24 Si5 C22 108.7(5)
C23 Si5 C22 102.9(5)
C24 Si5 C8 112.4(4)
C23 Si5 C8 117.3(4)
C22 Si5 C8 111.8(4)
C26 Si6 C25 110.1(5)
C26 Si6 C9 106.3(4)
C25 Si6 C9 108.1(4)
C26 Si6 C27 106.2(4)
C25 Si6 C27 108.0(5)
C9 Si6 C27 118.1(4)
C29 Si7 C28 109.5(4)
C29 Si7 C30 106.3(4)
C28 Si7 C30 107.5(4)
C29 Si7 C9 112.0(3)
C28 Si7 C9 107.2(4)
C30 Si7 C9 114.2(4)
Si1 C10 H5 109.5
Si1 C10 H6 109.5
H5 C10 H6 109.5
Si1 C10 H7 109.5
H5 C10 H7 109.5
H6 C10 H7 109.5
Si1 C11 H8 109.5
Si1 C11 H9 109.5
H8 C11 H9 109.5
Si1 C11 H10 109.5
H8 C11 H10 109.5
H9 C11 H10 109.5
Si1 C12 H11 109.5
Si1 C12 H12 109.5
H11 C12 H12 109.5
Si1 C12 H13 109.5
H11 C12 H13 109.5
H12 C12 H13 109.5
Si2 C13 H14 109.5
Si2 C13 H15 109.5
H14 C13 H15 109.5
Si2 C13 H16 109.5
H14 C13 H16 109.5
H15 C13 H16 109.5
Si2 C14 H17 109.5
Si2 C14 H18 109.5
H17 C14 H18 109.5
Si2 C14 H19 109.5
H17 C14 H19 109.5
H18 C14 H19 109.5
Si2 C15 H20 109.5
Si2 C15 H21 109.5
H20 C15 H21 109.5
Si2 C15 H22 109.5
H20 C15 H22 109.5
H21 C15 H22 109.5
Si3 C16 H23 109.5
Si3 C16 H24 109.5
H23 C16 H24 109.5
Si3 C16 H25 109.5
H23 C16 H25 109.5
H24 C16 H25 109.5
Si3 C17 H26 109.5
Si3 C17 H27 109.5
H26 C17 H27 109.5
Si3 C17 H28 109.5
H26 C17 H28 109.5
H27 C17 H28 109.5
Si3 C18 H29 109.5
Si3 C18 H30 109.5
H29 C18 H30 109.5
Si3 C18 H31 109.5
H29 C18 H31 109.5
H30 C18 H31 109.5
Si4 C19 H32 109.5
Si4 C19 H33 109.5
H32 C19 H33 109.5
Si4 C19 H34 109.5
H32 C19 H34 109.5
H33 C19 H34 109.5
Si4 C20 H35 109.5
Si4 C20 H36 109.5
H35 C20 H36 109.5
Si4 C20 H37 109.5
H35 C20 H37 109.5
H36 C20 H37 109.5
Si4 C21 H38 109.5
Si4 C21 H39 109.5
H38 C21 H39 109.5
Si4 C21 H40 109.5
H38 C21 H40 109.5
H39 C21 H40 109.5
Si5 C22 H41 109.5
Si5 C22 H42 109.5
H41 C22 H42 109.5
Si5 C22 H43 109.5
H41 C22 H43 109.5
H42 C22 H43 109.5
Si5 C23 H44 109.5
Si5 C23 H45 109.5
H44 C23 H45 109.5
Si5 C23 H46 109.5
H44 C23 H46 109.5
H45 C23 H46 109.5
Si5 C24 H47 109.5
Si5 C24 H48 109.5
H47 C24 H48 109.5
Si5 C24 H49 109.5
H47 C24 H49 109.5
H48 C24 H49 109.5
Si6 C25 H50 109.5
Si6 C25 H51 109.5
H50 C25 H51 109.5
Si6 C25 H52 109.5
H50 C25 H52 109.5
H51 C25 H52 109.5
Si6 C26 H53 109.5
Si6 C26 H54 109.5
H53 C26 H54 109.5
Si6 C26 H55 109.5
H53 C26 H55 109.5
H54 C26 H55 109.5
Si6 C27 H56 109.5
Si6 C27 H57 109.5
H56 C27 H57 109.5
Si6 C27 H58 109.5
H56 C27 H58 109.5
H57 C27 H58 109.5
Si7 C28 H59 109.5
Si7 C28 H60 109.5
H59 C28 H60 109.5
Si7 C28 H61 109.5
H59 C28 H61 109.5
H60 C28 H61 109.5
Si7 C29 H62 109.5
Si7 C29 H63 109.5
H62 C29 H63 109.5
Si7 C29 H64 109.5
H62 C29 H64 109.5
H63 C29 H64 109.5
Si7 C30 H65 109.5
Si7 C30 H66 109.5
H65 C30 H66 109.5
Si7 C30 H67 109.5
H65 C30 H67 109.5
H66 C30 H67 109.5
C32 C31 C36 118.0(6)
C32 C31 Sn1 120.5(5)
C36 C31 Sn1 121.0(5)
C33 C32 C31 119.7(7)
C33 C32 C37 118.2(7)
C31 C32 C37 121.7(6)
C34 C33 C32 121.9(7)
C34 C33 H68 119.1
C32 C33 H68 119.1
C33 C34 C35 118.4(7)
C33 C34 H69 120.8
C35 C34 H69 120.8
C36 C35 C34 121.0(7)
C36 C35 H70 119.5
C34 C35 H70 119.5
C35 C36 C31 120.6(7)
C35 C36 C43 117.9(6)
C31 C36 C43 121.5(6)
C38 C37 C42 118.6(7)
C38 C37 C32 121.0(7)
C42 C37 C32 120.2(7)
C37 C38 C39 121.5(7)
C37 C38 H71 119.3
C39 C38 H71 119.3
C40 C39 C38 121.4(7)
C40 C39 H72 119.3
C38 C39 H72 119.3
C39 C40 C41 116.3(8)
C39 C40 C61 108.4(16)
C41 C40 C61 135.0(16)
C39 C40 C49 128.2(8)
C41 C40 C49 115.5(8)
C61 C40 C49 20.5(13)
C42 C41 C40 124.4(8)
C42 C41 H73 117.8
C40 C41 H73 117.8
C41 C42 C37 117.9(8)
C41 C42 C52 119.7(8)
C37 C42 C52 122.1(7)
C48 C43 C44 120.7(7)
C48 C43 C36 118.1(7)
C44 C43 C36 121.1(7)
C43 C44 C45 116.1(8)
C43 C44 C58 122.8(7)
C45 C44 C58 120.6(8)
C46 C45 C44 125.7(9)
C46 C45 H119 117.2
C44 C45 H119 117.2
C45 C46 C47 115.5(8)
C45 C46 C64 113.8(12)
C47 C46 C64 130.7(11)
C45 C46 C56 134.7(14)
C47 C46 C56 109.2(14)
C64 C46 C56 22.2(14)
C48 C47 C46 121.8(9)
C48 C47 H75 119.1
C46 C47 H75 119.1
C47 C48 C43 120.1(9)
C47 C48 H76 119.9
C43 C48 H76 119.9
C51 C49 C50 114.0(12)
C51 C49 C40 114.9(10)
C50 C49 C40 111.0(10)
C51 C49 H77 105.3
C50 C49 H77 105.3
C40 C49 H77 105.3
C49 C50 H78 109.5
C49 C50 H79 109.5
H78 C50 H79 109.5
C49 C50 H80 109.5
H78 C50 H80 109.5
H79 C50 H80 109.5
C49 C51 H81 109.5
C49 C51 H82 109.5
H81 C51 H82 109.5
C49 C51 H83 109.5
H81 C51 H83 109.5
H82 C51 H83 109.5
C53 C52 C42 112.3(9)
C53 C52 C54 110.0(9)
C42 C52 C54 110.5(9)
C53 C52 H84 108.0
C42 C52 H84 108.0
C54 C52 H84 108.0
C52 C53 H85 109.5
C52 C53 H86 109.5
H85 C53 H86 109.5
C52 C53 H87 109.5
H85 C53 H87 109.5
H86 C53 H87 109.5
C52 C54 H88 109.5
C52 C54 H89 109.5
H88 C54 H89 109.5
C52 C54 H90 109.5
H88 C54 H90 109.5
H89 C54 H90 109.5
C57 C56 C65 118(2)
C57 C56 C46 107.4(15)
C65 C56 C46 108.8(10)
C57 C56 H120 107.3
C65 C56 H120 107.3
C46 C56 H120 107.3
C56 C57 H121 109.5
C56 C57 H122 109.5
H121 C57 H122 109.5
C56 C57 H123 109.5
H121 C57 H123 109.5
H122 C57 H123 109.5
C44 C58 C59 115.3(7)
C44 C58 C60 109.5(7)
C59 C58 C60 110.2(7)
C44 C58 H98 107.1
C59 C58 H98 107.1
C60 C58 H98 107.1
C58 C59 H99 109.5
C58 C59 H100 109.5
H99 C59 H100 109.5
C58 C59 H101 109.5
H99 C59 H101 109.5
H100 C59 H101 109.5
C58 C60 H102 109.5
C58 C60 H103 109.5
H102 C60 H103 109.5
C58 C60 H104 109.5
H102 C60 H104 109.5
H103 C60 H104 109.5
C62 C61 C63 96(3)
C62 C61 C40 103(2)
C63 C61 C40 100(3)
C62 C61 H105 117.9
C63 C61 H105 117.9
C40 C61 H105 117.9
C61 C62 H106 109.5
C61 C62 H107 109.5
H106 C62 H107 109.5
C61 C62 H108 109.5
H106 C62 H108 109.5
H107 C62 H108 109.5
C61 C63 H109 109.5
C61 C63 H110 109.5
H109 C63 H110 109.5
C61 C63 H111 109.5
H109 C63 H111 109.5
H110 C63 H111 109.5
C65 C64 C66 111.3(15)
C65 C64 C46 109.7(12)
C66 C64 C46 106.8(14)
C65 C64 H112 109.7
C66 C64 H112 109.7
C46 C64 H112 109.7
C64 C65 C56 22.3(15)
C64 C65 H124 120.9
C56 C65 H124 109.5
C64 C65 H125 117.4
C56 C65 H125 109.5
H124 C65 H125 109.5
C64 C65 H126 87.2
C56 C65 H126 109.5
H124 C65 H126 109.5
H125 C65 H126 109.5
C64 C65 H127 109.5
C56 C65 H127 123.5
H124 C65 H127 62.2
H125 C65 H127 126.3
H126 C65 H127 47.3
C64 C65 H128 109.5
C56 C65 H128 87.7
H124 C65 H128 47.5
H125 C65 H128 78.6
H126 C65 H128 156.1
H127 C65 H128 109.5
C64 C65 H129 109.5
C56 C65 H129 114.4
H124 C65 H129 129.0
H125 C65 H129 31.2
H126 C65 H129 79.2
H127 C65 H129 109.5
H128 C65 H129 109.5
C64 C66 H116 109.5
C64 C66 H117 109.5
H116 C66 H117 109.5
C64 C66 H118 109.5
H116 C66 H118 109.5
H117 C66 H118 109.5

loop_
_geom_bond_atom_site_label_1
_geom_bond_atom_site_label_2
_geom_bond_distance
Sn1 C1 2.203(7)
Sn1 C31 2.220(7)
C1 C6 1.409(9)
C1 C2 1.423(9)
C2 C3 1.390(9)
C2 C7 1.528(9)
C3 C4 1.419(10)
C3 H1 0.9500
C4 C5 1.396(10)
C4 C8 1.560(9)
C5 C6 1.377(9)
C5 H2 0.9500
C6 C9 1.547(9)
C7 Si2 1.893(7)
C7 Si1 1.903(7)
C7 H3 1.0000
C8 Si4 1.923(7)
C8 Si3 1.926(8)
C8 Si5 1.927(7)
C9 Si6 1.880(7)
C9 Si7 1.926(7)
C9 H4 1.0000
Si1 C11 1.870(8)
Si1 C10 1.870(8)
Si1 C12 1.880(8)
Si2 C13 1.848(8)
Si2 C14 1.866(8)
Si2 C15 1.869(8)
Si3 C17 1.888(9)
Si3 C18 1.890(9)
Si3 C16 1.890(9)
Si4 C21 1.870(9)
Si4 C19 1.873(8)
Si4 C20 1.880(8)
Si5 C24 1.870(10)
Si5 C23 1.876(9)
Si5 C22 1.893(9)
Si6 C26 1.831(9)
Si6 C25 1.855(9)
Si6 C27 1.882(9)
Si7 C29 1.856(8)
Si7 C28 1.866(8)
Si7 C30 1.866(8)
C10 H5 0.9800
C10 H6 0.9800
C10 H7 0.9800
C11 H8 0.9800
C11 H9 0.9800
C11 H10 0.9800
C12 H11 0.9800
C12 H12 0.9800
C12 H13 0.9800
C13 H14 0.9800
C13 H15 0.9800
C13 H16 0.9800
C14 H17 0.9800
C14 H18 0.9800
C14 H19 0.9800
C15 H20 0.9800
C15 H21 0.9800
C15 H22 0.9800
C16 H23 0.9800
C16 H24 0.9800
C16 H25 0.9800
C17 H26 0.9800
C17 H27 0.9800
C17 H28 0.9800
C18 H29 0.9800
C18 H30 0.9800
C18 H31 0.9800
C19 H32 0.9800
C19 H33 0.9800
C19 H34 0.9800
C20 H35 0.9800
C20 H36 0.9800
C20 H37 0.9800
C21 H38 0.9800
C21 H39 0.9800
C21 H40 0.9800
C22 H41 0.9800
C22 H42 0.9800
C22 H43 0.9800
C23 H44 0.9800
C23 H45 0.9800
C23 H46 0.9800
C24 H47 0.9800
C24 H48 0.9800
C24 H49 0.9800
C25 H50 0.9800
C25 H51 0.9800
C25 H52 0.9800
C26 H53 0.9800
C26 H54 0.9800
C26 H55 0.9800
C27 H56 0.9800
C27 H57 0.9800
C27 H58 0.9800
C28 H59 0.9800
C28 H60 0.9800
C28 H61 0.9800
C29 H62 0.9800
C29 H63 0.9800
C29 H64 0.9800
C30 H65 0.9800
C30 H66 0.9800
C30 H67 0.9800
C31 C32 1.412(9)
C31 C36 1.414(9)
C32 C33 1.396(10)
C32 C37 1.491(10)
C33 C34 1.375(10)
C33 H68 0.9500
C34 C35 1.407(10)
C34 H69 0.9500
C35 C36 1.378(9)
C35 H70 0.9500
C36 C43 1.497(9)
C37 C38 1.384(10)
C37 C42 1.394(11)
C38 C39 1.395(11)
C38 H71 0.9500
C39 C40 1.366(11)
C39 H72 0.9500
C40 C41 1.390(11)
C40 C61 1.520(10)
C40 C49 1.523(16)
C41 C42 1.389(11)
C41 H73 0.9500
C42 C52 1.516(11)
C43 C48 1.398(10)
C43 C44 1.398(11)
C44 C45 1.405(11)
C44 C58 1.503(11)
C45 C46 1.376(13)
C45 H119 0.9500
C46 C47 1.407(13)
C46 C64 1.52(2)
C46 C56 1.529(10)
C47 C48 1.382(11)
C47 H75 0.9500
C48 H76 0.9500
C49 C51 1.420(17)
C49 C50 1.521(9)
C49 H77 1.0000
C50 H78 0.9800
C50 H79 0.9800
C50 H80 0.9800
C51 H81 0.9800
C51 H82 0.9800
C51 H83 0.9800
C52 C53 1.513(15)
C52 C54 1.520(15)
C52 H84 1.0000
C53 H85 0.9800
C53 H86 0.9800
C53 H87 0.9800
C54 H88 0.9800
C54 H89 0.9800
C54 H90 0.9800
C56 C57 1.522(10)
C56 C65 1.524(10)
C56 H120 1.0000
C57 H121 0.9800
C57 H122 0.9800
C57 H123 0.9800
C58 C59 1.527(11)
C58 C60 1.540(11)
C58 H98 1.0000
C59 H99 0.9800
C59 H100 0.9800
C59 H101 0.9800
C60 H102 0.9800
C60 H103 0.9800
C60 H104 0.9800
C61 C62 1.518(10)
C61 C63 1.518(10)
C61 H105 1.0000
C62 H106 0.9800
C62 H107 0.9800
C62 H108 0.9800
C63 H109 0.9800
C63 H110 0.9800
C63 H111 0.9800
C64 C65 1.513(9)
C64 C66 1.517(10)
C64 H112 1.0000
C65 H124 0.9800
C65 H125 0.9800
C65 H126 0.9800
C65 H127 0.9800
C65 H128 0.9800
C65 H129 0.9800
C66 H116 0.9800
C66 H117 0.9800
C66 H118 0.9800

loop_
_geom_torsion_atom_site_label_1
_geom_torsion_atom_site_label_2
_geom_torsion_atom_site_label_3
_geom_torsion_atom_site_label_4
_geom_torsion
C31 Sn1 C1 C6 146.1(5)
C31 Sn1 C1 C2 -30.6(6)
C6 C1 C2 C3 -9.1(9)
Sn1 C1 C2 C3 167.7(5)
C6 C1 C2 C7 165.4(6)
Sn1 C1 C2 C7 -17.8(9)
C1 C2 C3 C4 1.8(10)
C7 C2 C3 C4 -172.9(6)
C2 C3 C4 C5 4.9(10)
C2 C3 C4 C8 -173.0(6)
C3 C4 C5 C6 -4.0(10)
C8 C4 C5 C6 173.9(6)
C4 C5 C6 C1 -3.7(10)
C4 C5 C6 C9 170.6(6)
C2 C1 C6 C5 10.1(9)
Sn1 C1 C6 C5 -167.0(5)
C2 C1 C6 C9 -164.0(6)
Sn1 C1 C6 C9 18.9(8)
C3 C2 C7 Si2 -49.2(8)
C1 C2 C7 Si2 136.1(5)
C3 C2 C7 Si1 86.5(6)
C1 C2 C7 Si1 -88.2(6)
C5 C4 C8 Si4 -66.8(7)
C3 C4 C8 Si4 110.9(6)
C5 C4 C8 Si3 175.4(5)
C3 C4 C8 Si3 -6.8(8)
C5 C4 C8 Si5 52.8(8)
C3 C4 C8 Si5 -129.5(6)
C5 C6 C9 Si6 57.3(8)
C1 C6 C9 Si6 -128.3(6)
C5 C6 C9 Si7 -81.6(7)
C1 C6 C9 Si7 92.7(6)
C2 C7 Si1 C11 -49.4(6)
Si2 C7 Si1 C11 87.2(5)
C2 C7 Si1 C10 68.9(5)
Si2 C7 Si1 C10 -154.5(4)
C2 C7 Si1 C12 -167.8(5)
Si2 C7 Si1 C12 -31.2(5)
C2 C7 Si2 C13 -155.8(5)
Si1 C7 Si2 C13 72.3(5)
C2 C7 Si2 C14 83.8(6)
Si1 C7 Si2 C14 -48.1(5)
C2 C7 Si2 C15 -38.4(6)
Si1 C7 Si2 C15 -170.3(4)
C4 C8 Si3 C17 68.9(6)
Si4 C8 Si3 C17 -45.7(5)
Si5 C8 Si3 C17 -165.1(4)
C4 C8 Si3 C18 -172.1(5)
Si4 C8 Si3 C18 73.3(5)
Si5 C8 Si3 C18 -46.1(5)
C4 C8 Si3 C16 -53.5(6)
Si4 C8 Si3 C16 -168.1(4)
Si5 C8 Si3 C16 72.5(5)
C4 C8 Si4 C21 79.2(6)
Si3 C8 Si4 C21 -159.5(4)
Si5 C8 Si4 C21 -42.3(5)
C4 C8 Si4 C19 -38.8(6)
Si3 C8 Si4 C19 82.5(4)
Si5 C8 Si4 C19 -160.3(4)
C4 C8 Si4 C20 -159.5(5)
Si3 C8 Si4 C20 -38.2(5)
Si5 C8 Si4 C20 79.0(5)
C4 C8 Si5 C24 80.1(6)
Si4 C8 Si5 C24 -164.4(4)
Si3 C8 Si5 C24 -46.2(5)
C4 C8 Si5 C23 -38.8(7)
Si4 C8 Si5 C23 76.6(5)
Si3 C8 Si5 C23 -165.2(4)
C4 C8 Si5 C22 -157.3(6)
Si4 C8 Si5 C22 -41.9(6)
Si3 C8 Si5 C22 76.4(5)
C6 C9 Si6 C26 157.4(5)
Si7 C9 Si6 C26 -66.9(5)
C6 C9 Si6 C25 39.3(7)
Si7 C9 Si6 C25 175.0(5)
C6 C9 Si6 C27 -83.6(6)
Si7 C9 Si6 C27 52.1(6)
C6 C9 Si7 C29 6.1(6)
Si6 C9 Si7 C29 -134.1(4)
C6 C9 Si7 C28 -114.1(5)
Si6 C9 Si7 C28 105.8(5)
C6 C9 Si7 C30 126.9(5)
Si6 C9 Si7 C30 -13.2(5)
C1 Sn1 C31 C32 -76.9(5)
C1 Sn1 C31 C36 111.7(5)
C36 C31 C32 C33 -6.9(10)
Sn1 C31 C32 C33 -178.5(5)
C36 C31 C32 C37 166.7(6)
Sn1 C31 C32 C37 -4.9(9)
C31 C32 C33 C34 3.0(11)
C37 C32 C33 C34 -170.8(7)
C32 C33 C34 C35 0.7(11)
C33 C34 C35 C36 -0.3(11)
C34 C35 C36 C31 -3.8(11)
C34 C35 C36 C43 174.6(7)
C32 C31 C36 C35 7.3(10)
Sn1 C31 C36 C35 178.9(5)
C32 C31 C36 C43 -171.0(6)
Sn1 C31 C36 C43 0.6(9)
C33 C32 C37 C38 -83.9(9)
C31 C32 C37 C38 102.4(9)
C33 C32 C37 C42 90.0(9)
C31 C32 C37 C42 -83.7(10)
C42 C37 C38 C39 -0.9(13)
C32 C37 C38 C39 173.1(7)
C37 C38 C39 C40 0.6(13)
C38 C39 C40 C41 0.6(13)
C38 C39 C40 C61 175.2(19)
C38 C39 C40 C49 -178.7(11)
C39 C40 C41 C42 -1.6(16)
C61 C40 C41 C42 -174(3)
C49 C40 C41 C42 177.8(11)
C40 C41 C42 C37 1.3(16)
C40 C41 C42 C52 -173.3(10)
C38 C37 C42 C41 0.0(14)
C32 C37 C42 C41 -174.0(9)
C38 C37 C42 C52 174.4(9)
C32 C37 C42 C52 0.4(14)
C35 C36 C43 C48 66.1(9)
C31 C36 C43 C48 -115.5(8)
C35 C36 C43 C44 -109.4(8)
C31 C36 C43 C44 68.9(9)
C48 C43 C44 C45 3.0(10)
C36 C43 C44 C45 178.5(6)
C48 C43 C44 C58 -168.6(7)
C36 C43 C44 C58 6.8(11)
C43 C44 C45 C46 -0.2(12)
C58 C44 C45 C46 171.7(8)
C44 C45 C46 C47 -3.3(12)
C44 C45 C46 C64 177.5(8)
C44 C45 C46 C56 -173.4(10)
C45 C46 C47 C48 4.1(12)
C64 C46 C47 C48 -176.8(9)
C56 C46 C47 C48 176.7(8)
C46 C47 C48 C43 -1.5(12)
C44 C43 C48 C47 -2.3(11)
C36 C43 C48 C47 -177.8(6)
C39 C40 C49 C51 127.0(14)
C41 C40 C49 C51 -52.3(17)
C61 C40 C49 C51 144(7)
C39 C40 C49 C50 -4.1(18)
C41 C40 C49 C50 176.5(11)
C61 C40 C49 C50 13(5)
C41 C42 C52 C53 -58.4(14)
C37 C42 C52 C53 127.3(10)
C41 C42 C52 C54 64.9(14)
C37 C42 C52 C54 -109.4(11)
C45 C46 C56 C57 34(2)
C47 C46 C56 C57 -136.5(18)
C64 C46 C56 C57 57(3)
C45 C46 C56 C65 -95.2(18)
C47 C46 C56 C65 94.3(17)
C64 C46 C56 C65 -72.6(17)
C43 C44 C58 C59 -154.5(7)
C45 C44 C58 C59 34.2(11)
C43 C44 C58 C60 80.5(9)
C45 C44 C58 C60 -90.8(9)
C39 C40 C61 C62 174(3)
C41 C40 C61 C62 -13(5)
C49 C40 C61 C62 8(4)
C39 C40 C61 C63 75(3)
C41 C40 C61 C63 -112(2)
C49 C40 C61 C63 -91(7)
C45 C46 C64 C65 -122.2(12)
C47 C46 C64 C65 58.7(16)
C56 C46 C64 C65 75(2)
C45 C46 C64 C66 117.1(16)
C47 C46 C64 C66 -62.0(18)
C56 C46 C64 C66 -45.6(19)
C66 C64 C65 C56 43(2)
C46 C64 C65 C56 -75(3)
C57 C56 C65 C64 -50(3)
C46 C56 C65 C64 73(3)
